data_8000214
loop_
_publ_author_name
'Ie, Yutaka'
'Tanaka, Kazunari'
'Tashiro, Aya'
'Lee, See Kei'
'Testai, Henrique Rosa'
'Yamada, Ryo'
'Tada, Hirokazu'
'Aso, Yoshio'

_publ_section_title
;
 Thiophene-based Tripodal Anchor Units for Hole Transport in
 Single-Molecule Junctions with Gold Electrodes.
;
_journal_issue 18
_journal_name_full 'The journal of physical chemistry letters'
_journal_page_first 3754
_journal_page_last 3759
_journal_paper_doi 10.1021/acs.jpclett.5b01662
_journal_volume 6
_journal_year 2015
_chemical_formula_sum 'C68 H46 S6'
_chemical_formula_weight 1055.41
_space_group_IT_number 14
_symmetry_space_group_name_Hall '-P 2ybc'
_symmetry_space_group_name_H-M 'P 1 21/c 1'
_atom_sites_solution_hydrogens geom
_atom_sites_solution_primary direct
_atom_sites_solution_secondary difmap
_audit_creation_method SHELXL-97
_cell_angle_alpha 90.00
_cell_angle_beta 97.826(7)
_cell_angle_gamma 90.00
_cell_formula_units_Z 2
_cell_length_a 14.1274(3)
_cell_length_b 7.48790(10)
_cell_length_c 24.8944(18)
_cell_measurement_temperature 103(2)
_cell_volume 2608.9(2)
_computing_structure_refinement 'SHELXL-97 (Sheldrick, 1997)'
_computing_structure_solution 'SHELXS-97 (Sheldrick, 1990)'
_diffrn_ambient_temperature 103(2)
_diffrn_measured_fraction_theta_full 1.000
_diffrn_measured_fraction_theta_max 1.000
_diffrn_radiation_monochromator graphite
_diffrn_radiation_source 'fine-focus sealed tube'
_diffrn_radiation_type CuK\a
_diffrn_radiation_wavelength 1.54187
_diffrn_reflns_av_R_equivalents 0.0675
_diffrn_reflns_av_sigmaI/netI 0.0349
_diffrn_reflns_limit_h_max 17
_diffrn_reflns_limit_h_min -17
_diffrn_reflns_limit_k_max 9
_diffrn_reflns_limit_k_min -9
_diffrn_reflns_limit_l_max 29
_diffrn_reflns_limit_l_min -29
_diffrn_reflns_number 49770
_diffrn_reflns_theta_full 68.25
_diffrn_reflns_theta_max 68.25
_diffrn_reflns_theta_min 3.16
_exptl_absorpt_coefficient_mu 2.757
_exptl_absorpt_correction_T_max 0.9469
_exptl_absorpt_correction_T_min 0.8745
_exptl_crystal_density_diffrn 1.344
_exptl_crystal_density_method 'not measured'
_exptl_crystal_F_000 1100
_exptl_crystal_size_max 0.05
_exptl_crystal_size_mid 0.03
_exptl_crystal_size_min 0.02
_refine_diff_density_max 0.749
_refine_diff_density_min -0.598
_refine_diff_density_rms 0.088
_refine_ls_extinction_method none
_refine_ls_goodness_of_fit_ref 1.044
_refine_ls_hydrogen_treatment mixed
_refine_ls_matrix_type full
_refine_ls_number_parameters 371
_refine_ls_number_reflns 4757
_refine_ls_number_restraints 0
_refine_ls_restrained_S_all 1.044
_refine_ls_R_factor_all 0.0848
_refine_ls_R_factor_gt 0.0714
_refine_ls_shift/su_max 0.004
_refine_ls_shift/su_mean 0.000
_refine_ls_structure_factor_coef Fsqd
_refine_ls_weighting_details 'calc w=1/[\s^2^(Fo^2^)+(0.1320P)^2^+2.5482P] where P=(Fo^2^+2Fc^2^)/3'
_refine_ls_weighting_scheme calc
_refine_ls_wR_factor_gt 0.2080
_refine_ls_wR_factor_ref 0.2204
_reflns_number_gt 3764
_reflns_number_total 4757
_reflns_threshold_expression >2sigma(I)
_cod_data_source_file jz5b01662_si_003.cif
_cod_data_source_block cif
_cod_depositor_comments
;Adding full bibliography for 8000214.cif.

 Adding full bibliography for 8000214.cif.
;
_cod_database_code 8000214

loop_
_symmetry_equiv_pos_as_xyz
'x, y, z'
'-x, y+1/2, -z+1/2'
'-x, -y, -z'
'x, -y-1/2, z-1/2'

loop_
_atom_site_label
_atom_site_type_symbol
_atom_site_fract_x
_atom_site_fract_y
_atom_site_fract_z
_atom_site_U_iso_or_equiv
_atom_site_adp_type
_atom_site_occupancy
_atom_site_symmetry_multiplicity
_atom_site_calc_flag
_atom_site_refinement_flags
_atom_site_disorder_assembly
_atom_site_disorder_group
C1 C 0.6208(2) 0.2182(4) 0.93632(12) 0.0312(7) Uani 1 1 d . . .
C2 C 0.5572(2) 0.3386(4) 0.89605(12) 0.0321(6) Uani 1 1 d . . .
C3 C 0.4603(2) 0.3100(5) 0.88039(13) 0.0389(7) Uani 1 1 d . . .
H1 H 0.4320 0.2030 0.8911 0.047 Uiso 1 1 calc R . .
C4 C 0.4039(2) 0.4334(5) 0.84961(14) 0.0431(8) Uani 1 1 d . . .
H2 H 0.3379 0.4089 0.8396 0.052 Uiso 1 1 calc R . .
C5 C 0.4416(2) 0.5926(4) 0.83296(13) 0.0377(7) Uani 1 1 d . A .
C6 C 0.5404(2) 0.6163(4) 0.84524(13) 0.0385(7) Uani 1 1 d . . .
H3 H 0.5694 0.7199 0.8326 0.046 Uiso 1 1 calc R . .
C7 C 0.5963(2) 0.4919(4) 0.87534(13) 0.0366(7) Uani 1 1 d . . .
H4 H 0.6633 0.5103 0.8823 0.044 Uiso 1 1 calc R . .
C8 C 0.3800(2) 0.7306(5) 0.80516(13) 0.0438(8) Uani 1 1 d . . .
C9 C 0.2874(12) 0.747(3) 0.8006(9) 0.067(6) Uani 0.491(6) 1 d P A 2
H5 H 0.2489 0.6669 0.8178 0.081 Uiso 0.491(6) 1 calc PR A 2
C10 C 0.242(2) 0.914(4) 0.7633(10) 0.056(5) Uani 0.491(6) 1 d P A 2
H6 H 0.1776 0.9411 0.7492 0.067 Uiso 0.491(6) 1 calc PR A 2
C11 C 0.326(3) 1.003(5) 0.7586(14) 0.058(7) Uani 0.491(6) 1 d P A 2
H7 H 0.3235 1.1234 0.7469 0.069 Uiso 0.491(6) 1 calc PR A 2
S1 S 0.4288(3) 0.9054(5) 0.77275(18) 0.0521(10) Uani 0.491(6) 1 d P A 2
C12 C 0.4025(15) 0.889(3) 0.7818(8) 0.089(8) Uani 0.509(6) 1 d P A 1
H8 H 0.4657 0.9339 0.7836 0.106 Uiso 0.509(6) 1 calc PR A 1
C13 C 0.316(2) 0.982(5) 0.7529(15) 0.059(7) Uani 0.509(6) 1 d P A 1
H9 H 0.3113 1.0723 0.7258 0.070 Uiso 0.509(6) 1 calc PR A 1
C14 C 0.2467(19) 0.903(4) 0.7762(9) 0.054(6) Uani 0.509(6) 1 d P A 1
H10 H 0.1870 0.9631 0.7740 0.065 Uiso 0.509(6) 1 calc PR A 1
S2 S 0.2560(3) 0.7225(7) 0.80650(19) 0.0549(10) Uani 0.509(6) 1 d P A 1
C15 C 0.5588(2) 0.1061(4) 0.97053(12) 0.0307(6) Uani 1 1 d . . .
C16 C 0.5073(2) -0.0390(4) 0.94703(13) 0.0336(7) Uani 1 1 d . . .
H11 H 0.5124 -0.0686 0.9104 0.040 Uiso 1 1 calc R . .
C17 C 0.4491(2) -0.1414(4) 0.97508(12) 0.0325(6) Uani 1 1 d . . .
H12 H 0.4139 -0.2373 0.9571 0.039 Uiso 1 1 calc R . .
C18 C 0.6798(2) 0.0866(4) 0.90628(12) 0.0313(6) Uani 1 1 d . . .
C19 C 0.7278(2) -0.0532(4) 0.93533(13) 0.0348(7) Uani 1 1 d . . .
H13 H 0.7209 -0.0684 0.9725 0.042 Uiso 1 1 calc R . .
C20 C 0.7851(2) -0.1700(4) 0.91158(13) 0.0350(7) Uani 1 1 d . . .
H14 H 0.8170 -0.2635 0.9326 0.042 Uiso 1 1 calc R . .
C21 C 0.7968(2) -0.1530(4) 0.85726(13) 0.0356(7) Uani 1 1 d . . .
C22 C 0.7458(2) -0.0184(5) 0.82747(13) 0.0410(8) Uani 1 1 d . . .
H15 H 0.7503 -0.0069 0.7899 0.049 Uiso 1 1 calc R . .
C23 C 0.6882(2) 0.0999(4) 0.85172(13) 0.0373(7) Uani 1 1 d . . .
H16 H 0.6542 0.1907 0.8305 0.045 Uiso 1 1 calc R . .
C24 C 0.8659(2) -0.2653(5) 0.83325(14) 0.0408(8) Uani 1 1 d . . .
S3 S 0.91886(8) -0.44710(16) 0.86772(4) 0.0619(4) Uani 1 1 d . . .
C25 C 0.9909(3) -0.4845(6) 0.81966(17) 0.0558(10) Uani 1 1 d . . .
H17 H 1.0359 -0.5793 0.8215 0.067 Uiso 1 1 calc R . .
C26 C 0.9778(3) -0.3672(5) 0.77894(16) 0.0506(9) Uani 1 1 d . . .
H18 H 1.0142 -0.3713 0.7496 0.061 Uiso 1 1 calc R . .
C27 C 0.9033(2) -0.2307(5) 0.78234(15) 0.0422(8) Uani 1 1 d . . .
H19 H 0.8838 -0.1393 0.7567 0.051 Uiso 1 1 calc R . .
C28 C 0.6875(2) 0.3442(4) 0.97337(12) 0.0308(6) Uani 1 1 d . . .
C29 C 0.7858(2) 0.3231(4) 0.98560(13) 0.0369(7) Uani 1 1 d . . .
H20 H 0.8155 0.2223 0.9719 0.044 Uiso 1 1 calc R . .
C30 C 0.8418(2) 0.4463(4) 1.01747(13) 0.0386(7) Uani 1 1 d . . .
H21 H 0.9087 0.4278 1.0255 0.046 Uiso 1 1 calc R . .
C31 C 0.8005(2) 0.5968(4) 1.03772(13) 0.0367(7) Uani 1 1 d . . .
C32 C 0.7017(2) 0.6156(4) 1.02692(13) 0.0360(7) Uani 1 1 d . . .
H22 H 0.6717 0.7144 1.0416 0.043 Uiso 1 1 calc R . .
C33 C 0.6469(2) 0.4929(4) 0.99529(13) 0.0336(7) Uani 1 1 d . . .
H23 H 0.5798 0.5099 0.9882 0.040 Uiso 1 1 calc R . .
C34 C 0.8594(2) 0.7371(5) 1.06650(14) 0.0428(8) Uani 1 1 d . . .
C35 C 0.9543(2) 0.7850(5) 1.05941(17) 0.0529(10) Uani 1 1 d . . .
H24 H 0.9917 0.7284 1.0354 0.063 Uiso 1 1 calc R . .
C36 C 0.9843(3) 0.9319(7) 1.0942(2) 0.0724(14) Uani 1 1 d . . .
H25 H 1.0465 0.9821 1.0964 0.087 Uiso 1 1 calc R . .
C37 C 0.9183(3) 0.9938(6) 1.1235(2) 0.0696(13) Uani 1 1 d . . .
H26 H 0.9283 1.0917 1.1478 0.083 Uiso 1 1 calc R . .
S4 S 0.81495(7) 0.87681(16) 1.11182(5) 0.0634(4) Uani 1 1 d . . .

loop_
_atom_site_aniso_label
_atom_site_aniso_U_11
_atom_site_aniso_U_22
_atom_site_aniso_U_33
_atom_site_aniso_U_23
_atom_site_aniso_U_13
_atom_site_aniso_U_12
C1 0.0320(15) 0.0270(16) 0.0367(16) 0.0002(12) 0.0115(12) -0.0021(12)
C2 0.0336(15) 0.0286(16) 0.0355(15) -0.0008(12) 0.0102(12) -0.0002(12)
C3 0.0363(16) 0.0366(18) 0.0454(18) 0.0019(14) 0.0114(13) -0.0030(14)
C4 0.0341(16) 0.047(2) 0.0481(19) 0.0031(16) 0.0061(14) 0.0020(15)
C5 0.0411(17) 0.0371(18) 0.0360(16) 0.0004(14) 0.0095(13) 0.0044(14)
C6 0.0451(18) 0.0325(17) 0.0392(17) 0.0015(13) 0.0104(14) -0.0021(13)
C7 0.0341(15) 0.0341(17) 0.0426(17) 0.0015(14) 0.0090(13) -0.0024(13)
C8 0.050(2) 0.043(2) 0.0384(18) -0.0001(16) 0.0090(15) 0.0091(16)
C9 0.053(11) 0.065(9) 0.085(9) 0.016(6) 0.013(8) 0.022(8)
C10 0.088(10) 0.051(8) 0.025(12) 0.010(7) -0.010(8) 0.018(6)
C11 0.094(19) 0.039(8) 0.038(7) 0.006(7) 0.003(8) 0.018(9)
S1 0.061(2) 0.0461(14) 0.0495(19) 0.0131(11) 0.0100(14) 0.0115(12)
C12 0.091(13) 0.127(16) 0.056(8) 0.028(8) 0.041(7) 0.054(10)
C13 0.044(7) 0.064(13) 0.070(16) -0.002(8) 0.013(8) 0.012(7)
C14 0.058(8) 0.085(10) 0.020(10) 0.014(7) 0.009(7) 0.030(6)
S2 0.047(2) 0.0578(18) 0.0593(16) -0.0026(12) 0.0040(14) 0.0187(15)
C15 0.0310(14) 0.0265(15) 0.0364(16) 0.0015(12) 0.0111(12) -0.0013(11)
C16 0.0359(15) 0.0305(16) 0.0360(16) -0.0008(13) 0.0110(12) -0.0033(12)
C17 0.0322(15) 0.0291(16) 0.0372(16) -0.0032(12) 0.0083(12) -0.0023(12)
C18 0.0290(14) 0.0275(16) 0.0392(16) -0.0017(12) 0.0118(12) -0.0037(12)
C19 0.0377(16) 0.0309(16) 0.0382(16) 0.0006(13) 0.0134(13) -0.0023(13)
C20 0.0351(15) 0.0270(16) 0.0444(17) -0.0003(13) 0.0108(13) -0.0017(12)
C21 0.0342(15) 0.0316(17) 0.0430(17) -0.0067(13) 0.0120(13) -0.0039(13)
C22 0.0400(17) 0.048(2) 0.0369(17) -0.0031(15) 0.0108(13) 0.0008(15)
C23 0.0380(16) 0.0368(18) 0.0383(17) 0.0003(14) 0.0096(13) 0.0011(13)
C24 0.0392(17) 0.0404(19) 0.0443(18) -0.0078(15) 0.0109(14) -0.0021(14)
S3 0.0646(7) 0.0648(7) 0.0590(6) -0.0005(5) 0.0178(5) 0.0194(5)
C25 0.053(2) 0.056(2) 0.060(2) -0.010(2) 0.0154(18) 0.0113(18)
C26 0.0460(19) 0.052(2) 0.057(2) -0.0111(18) 0.0198(17) 0.0013(17)
C27 0.0314(15) 0.0380(18) 0.062(2) -0.0237(16) 0.0245(15) -0.0048(13)
C28 0.0328(15) 0.0258(15) 0.0360(15) 0.0027(12) 0.0121(12) -0.0039(12)
C29 0.0353(16) 0.0291(16) 0.0472(18) -0.0037(14) 0.0093(13) 0.0009(13)
C30 0.0341(16) 0.0370(18) 0.0453(18) -0.0044(14) 0.0070(13) 0.0010(13)
C31 0.0380(16) 0.0350(17) 0.0379(16) -0.0014(13) 0.0073(13) -0.0061(13)
C32 0.0394(16) 0.0312(17) 0.0393(17) 0.0006(13) 0.0124(13) -0.0023(13)
C33 0.0317(15) 0.0296(16) 0.0416(17) 0.0000(13) 0.0126(12) -0.0038(12)
C34 0.0397(17) 0.041(2) 0.0476(19) -0.0069(15) 0.0051(14) -0.0042(14)
C35 0.0375(18) 0.046(2) 0.073(3) -0.0229(19) 0.0004(17) -0.0056(15)
C36 0.046(2) 0.077(3) 0.096(3) -0.033(3) 0.014(2) -0.020(2)
C37 0.061(2) 0.064(3) 0.083(3) -0.035(2) 0.008(2) -0.013(2)
S4 0.0529(6) 0.0643(7) 0.0741(7) -0.0299(6) 0.0127(5) -0.0103(5)

loop_
_atom_type_symbol
_atom_type_description
_atom_type_scat_dispersion_real
_atom_type_scat_dispersion_imag
_atom_type_scat_source
C C 0.0181 0.0091 'International Tables Vol C Tables 4.2.6.8 and 6.1.1.4'
H H 0.0000 0.0000 'International Tables Vol C Tables 4.2.6.8 and 6.1.1.4'
S S 0.3331 0.5567 'International Tables Vol C Tables 4.2.6.8 and 6.1.1.4'

loop_
_geom_angle_atom_site_label_1
_geom_angle_atom_site_label_2
_geom_angle_atom_site_label_3
_geom_angle
_geom_angle_site_symmetry_1
_geom_angle_site_symmetry_3
C2 C1 C28 106.5(2) . .
C2 C1 C18 111.2(2) . .
C28 C1 C18 110.6(2) . .
C2 C1 C15 110.6(2) . .
C28 C1 C15 110.3(2) . .
C18 C1 C15 107.6(2) . .
C3 C2 C7 116.5(3) . .
C3 C2 C1 123.9(3) . .
C7 C2 C1 119.6(3) . .
C4 C3 C2 121.6(3) . .
C4 C3 H1 119.2 . .
C2 C3 H1 119.2 . .
C3 C4 C5 121.5(3) . .
C3 C4 H2 119.2 . .
C5 C4 H2 119.2 . .
C4 C5 C6 117.0(3) . .
C4 C5 C8 121.3(3) . .
C6 C5 C8 121.7(3) . .
C7 C6 C5 121.0(3) . .
C7 C6 H3 119.5 . .
C5 C6 H3 119.5 . .
C6 C7 C2 122.0(3) . .
C6 C7 H4 119.0 . .
C2 C7 H4 119.0 . .
C9 C8 C12 99.8(13) . .
C9 C8 C5 129.2(10) . .
C12 C8 C5 130.6(9) . .
C9 C8 S1 110.3(10) . .
C12 C8 S1 11.8(8) . .
C5 C8 S1 120.4(3) . .
C9 C8 S2 9.5(11) . .
C12 C8 S2 109.0(9) . .
C5 C8 S2 119.8(3) . .
S1 C8 S2 119.8(3) . .
C8 C9 C10 115.7(19) . .
C8 C9 H5 122.1 . .
C10 C9 H5 122.1 . .
C11 C10 C9 98(2) . .
C11 C10 H6 131.0 . .
C9 C10 H6 131.0 . .
C10 C11 S1 121(2) . .
C10 C11 H7 119.3 . .
S1 C11 H7 119.3 . .
C11 S1 C8 92.2(13) . .
C8 C12 C13 112(2) . .
C8 C12 H8 123.8 . .
C13 C12 H8 123.8 . .
C14 C13 C12 100(2) . .
C14 C13 H9 129.8 . .
C12 C13 H9 129.8 . .
C13 C14 S2 125(2) . .
C13 C14 H10 117.3 . .
S2 C14 H10 117.3 . .
C14 S2 C8 88.8(10) . .
C16 C15 C17 116.6(3) . 3_657
C16 C15 C1 119.6(3) . .
C17 C15 C1 123.8(3) 3_657 .
C17 C16 C15 122.3(3) . .
C17 C16 H11 118.9 . .
C15 C16 H11 118.9 . .
C16 C17 C15 121.1(3) . 3_657
C16 C17 H12 119.5 . .
C15 C17 H12 119.5 3_657 .
C23 C18 C19 117.5(3) . .
C23 C18 C1 123.6(3) . .
C19 C18 C1 118.9(3) . .
C20 C19 C18 121.8(3) . .
C20 C19 H13 119.1 . .
C18 C19 H13 119.1 . .
C19 C20 C21 120.9(3) . .
C19 C20 H14 119.5 . .
C21 C20 H14 119.5 . .
C20 C21 C22 117.6(3) . .
C20 C21 C24 121.0(3) . .
C22 C21 C24 121.3(3) . .
C21 C22 C23 121.3(3) . .
C21 C22 H15 119.4 . .
C23 C22 H15 119.4 . .
C18 C23 C22 120.8(3) . .
C18 C23 H16 119.6 . .
C22 C23 H16 119.6 . .
C27 C24 C21 126.0(3) . .
C27 C24 S3 112.8(3) . .
C21 C24 S3 121.0(3) . .
C25 S3 C24 92.32(19) . .
C26 C25 S3 113.1(3) . .
C26 C25 H17 123.4 . .
S3 C25 H17 123.4 . .
C25 C26 C27 115.9(3) . .
C25 C26 H18 122.0 . .
C27 C26 H18 122.0 . .
C24 C27 C26 105.7(3) . .
C24 C27 H19 127.1 . .
C26 C27 H19 127.1 . .
C29 C28 C33 117.1(3) . .
C29 C28 C1 124.8(3) . .
C33 C28 C1 118.1(3) . .
C30 C29 C28 121.5(3) . .
C30 C29 H20 119.2 . .
C28 C29 H20 119.2 . .
C29 C30 C31 120.6(3) . .
C29 C30 H21 119.7 . .
C31 C30 H21 119.7 . .
C32 C31 C30 118.0(3) . .
C32 C31 C34 120.6(3) . .
C30 C31 C34 121.2(3) . .
C33 C32 C31 120.9(3) . .
C33 C32 H22 119.6 . .
C31 C32 H22 119.6 . .
C32 C33 C28 121.8(3) . .
C32 C33 H23 119.1 . .
C28 C33 H23 119.1 . .
C35 C34 C31 127.1(3) . .
C35 C34 S4 111.3(3) . .
C31 C34 S4 121.5(2) . .
C34 C35 C36 109.1(3) . .
C34 C35 H24 125.5 . .
C36 C35 H24 125.5 . .
C37 C36 C35 115.1(4) . .
C37 C36 H25 122.5 . .
C35 C36 H25 122.5 . .
C36 C37 S4 112.0(3) . .
C36 C37 H26 124.0 . .
S4 C37 H26 124.0 . .
C37 S4 C34 92.50(19) . .

loop_
_geom_bond_atom_site_label_1
_geom_bond_atom_site_label_2
_geom_bond_distance
_geom_bond_site_symmetry_2
C1 C2 1.543(4) .
C1 C28 1.547(4) .
C1 C18 1.547(4) .
C1 C15 1.549(4) .
C2 C3 1.388(4) .
C2 C7 1.402(4) .
C3 C4 1.382(5) .
C3 H1 0.9500 .
C4 C5 1.391(5) .
C4 H2 0.9500 .
C5 C6 1.399(4) .
C5 C8 1.463(5) .
C6 C7 1.375(4) .
C6 H3 0.9500 .
C7 H4 0.9500 .
C8 C9 1.303(17) .
C8 C12 1.38(2) .
C8 S1 1.729(5) .
C8 S2 1.758(5) .
C9 C10 1.64(4) .
C9 H5 0.9500 .
C10 C11 1.38(6) .
C10 H6 0.9500 .
C11 S1 1.62(3) .
C11 H7 0.9500 .
C12 C13 1.51(4) .
C12 H8 0.9500 .
C13 C14 1.34(5) .
C13 H9 0.9500 .
C14 S2 1.55(3) .
C14 H10 0.9500 .
C15 C16 1.391(4) .
C15 C17 1.399(4) 3_657
C16 C17 1.382(4) .
C16 H11 0.9500 .
C17 C15 1.399(4) 3_657
C17 H12 0.9500 .
C18 C23 1.383(4) .
C18 C19 1.395(4) .
C19 C20 1.378(4) .
C19 H13 0.9500 .
C20 C21 1.390(4) .
C20 H14 0.9500 .
C21 C22 1.393(5) .
C21 C24 1.475(4) .
C22 C23 1.395(4) .
C22 H15 0.9500 .
C23 H16 0.9500 .
C24 C27 1.461(5) .
C24 S3 1.725(4) .
S3 C25 1.696(4) .
C25 C26 1.335(6) .
C25 H17 0.9500 .
C26 C27 1.478(5) .
C26 H18 0.9500 .
C27 H19 0.9500 .
C28 C29 1.390(4) .
C28 C33 1.397(4) .
C29 C30 1.391(4) .
C29 H20 0.9500 .
C30 C31 1.394(4) .
C30 H21 0.9500 .
C31 C32 1.392(4) .
C31 C34 1.466(5) .
C32 C33 1.377(4) .
C32 H22 0.9500 .
C33 H23 0.9500 .
C34 C35 1.421(5) .
C34 S4 1.719(4) .
C35 C36 1.428(5) .
C35 H24 0.9500 .
C36 C37 1.343(6) .
C36 H25 0.9500 .
C37 S4 1.693(4) .
C37 H26 0.9500 .

loop_
_geom_torsion_atom_site_label_1
_geom_torsion_atom_site_label_2
_geom_torsion_atom_site_label_3
_geom_torsion_atom_site_label_4
_geom_torsion
_geom_torsion_site_symmetry_1
_geom_torsion_site_symmetry_4
C28 C1 C2 C3 -139.0(3) . .
C18 C1 C2 C3 100.4(3) . .
C15 C1 C2 C3 -19.1(4) . .
C28 C1 C2 C7 37.8(3) . .
C18 C1 C2 C7 -82.9(3) . .
C15 C1 C2 C7 157.6(3) . .
C7 C2 C3 C4 -5.0(5) . .
C1 C2 C3 C4 171.8(3) . .
C2 C3 C4 C5 -0.2(5) . .
C3 C4 C5 C6 4.7(5) . .
C3 C4 C5 C8 -173.7(3) . .
C4 C5 C6 C7 -3.9(5) . .
C8 C5 C6 C7 174.5(3) . .
C5 C6 C7 C2 -1.4(5) . .
C3 C2 C7 C6 5.8(5) . .
C1 C2 C7 C6 -171.1(3) . .
C4 C5 C8 C9 13.9(14) . .
C6 C5 C8 C9 -164.4(13) . .
C4 C5 C8 C12 -174.1(11) . .
C6 C5 C8 C12 7.5(12) . .
C4 C5 C8 S1 -166.7(3) . .
C6 C5 C8 S1 14.9(5) . .
C4 C5 C8 S2 15.2(5) . .
C6 C5 C8 S2 -163.1(3) . .
C12 C8 C9 C10 10(2) . .
C5 C8 C9 C10 -176.7(12) . .
S1 C8 C9 C10 4(2) . .
S2 C8 C9 C10 177(8) . .
C8 C9 C10 C11 -12(3) . .
C9 C10 C11 S1 16(3) . .
C10 C11 S1 C8 -14(3) . .
C9 C8 S1 C11 4.5(18) . .
C12 C8 S1 C11 -23(5) . .
C5 C8 S1 C11 -175.0(14) . .
S2 C8 S1 C11 3.0(14) . .
C9 C8 C12 C13 -12(2) . .
C5 C8 C12 C13 174.7(15) . .
S1 C8 C12 C13 142(6) . .
S2 C8 C12 C13 -14(2) . .
C8 C12 C13 C14 19(3) . .
C12 C13 C14 S2 -20(4) . .
C13 C14 S2 C8 11(3) . .
C9 C8 S2 C14 -11(7) . .
C12 C8 S2 C14 2.9(13) . .
C5 C8 S2 C14 175.4(10) . .
S1 C8 S2 C14 -2.6(10) . .
C2 C1 C15 C16 74.6(3) . .
C28 C1 C15 C16 -167.8(3) . .
C18 C1 C15 C16 -47.0(3) . .
C2 C1 C15 C17 -105.4(3) . 3_657
C28 C1 C15 C17 12.1(4) . 3_657
C18 C1 C15 C17 132.9(3) . 3_657
C17 C15 C16 C17 1.6(5) 3_657 .
C1 C15 C16 C17 -178.4(3) . .
C15 C16 C17 C15 -1.7(5) . 3_657
C2 C1 C18 C23 11.8(4) . .
C28 C1 C18 C23 -106.4(3) . .
C15 C1 C18 C23 133.0(3) . .
C2 C1 C18 C19 -168.5(3) . .
C28 C1 C18 C19 73.3(3) . .
C15 C1 C18 C19 -47.2(3) . .
C23 C18 C19 C20 2.8(4) . .
C1 C18 C19 C20 -177.0(3) . .
C18 C19 C20 C21 -0.3(5) . .
C19 C20 C21 C22 -2.5(5) . .
C19 C20 C21 C24 173.4(3) . .
C20 C21 C22 C23 2.7(5) . .
C24 C21 C22 C23 -173.1(3) . .
C19 C18 C23 C22 -2.6(5) . .
C1 C18 C23 C22 177.2(3) . .
C21 C22 C23 C18 -0.2(5) . .
C20 C21 C24 C27 -162.7(3) . .
C22 C21 C24 C27 13.0(5) . .
C20 C21 C24 S3 11.6(4) . .
C22 C21 C24 S3 -172.7(3) . .
C27 C24 S3 C25 0.6(3) . .
C21 C24 S3 C25 -174.4(3) . .
C24 S3 C25 C26 0.3(3) . .
S3 C25 C26 C27 -1.1(5) . .
C21 C24 C27 C26 173.5(3) . .
S3 C24 C27 C26 -1.2(4) . .
C25 C26 C27 C24 1.5(4) . .
C2 C1 C28 C29 -131.6(3) . .
C18 C1 C28 C29 -10.6(4) . .
C15 C1 C28 C29 108.4(3) . .
C2 C1 C28 C33 46.8(3) . .
C18 C1 C28 C33 167.8(3) . .
C15 C1 C28 C33 -73.3(3) . .
C33 C28 C29 C30 -1.1(5) . .
C1 C28 C29 C30 177.3(3) . .
C28 C29 C30 C31 -0.7(5) . .
C29 C30 C31 C32 2.6(5) . .
C29 C30 C31 C34 -173.5(3) . .
C30 C31 C32 C33 -2.6(5) . .
C34 C31 C32 C33 173.5(3) . .
C31 C32 C33 C28 0.8(5) . .
C29 C28 C33 C32 1.1(4) . .
C1 C28 C33 C32 -177.4(3) . .
C32 C31 C34 C35 -147.8(4) . .
C30 C31 C34 C35 28.2(6) . .
C32 C31 C34 S4 27.9(4) . .
C30 C31 C34 S4 -156.1(3) . .
C31 C34 C35 C36 178.2(4) . .
S4 C34 C35 C36 2.2(5) . .
C34 C35 C36 C37 -1.9(6) . .
C35 C36 C37 S4 0.8(6) . .
C36 C37 S4 C34 0.4(4) . .
C35 C34 S4 C37 -1.5(3) . .
C31 C34 S4 C37 -177.9(3) . .
